data_4307879
loop_
_publ_author_name
'Kieran Norton'
'Thomas J. Emge'
'John G. Brennan'

_publ_section_title
;
Lanthanide Compounds with Fluorinated OC6F5 Ligands: Homo- and
Heterovalent Complexes of Eu(II) and Eu(III)
;
_journal_name_full 'Inorganic Chemistry'
_journal_page_first 4060
_journal_page_last 4066
_journal_paper_doi 10.1021/ic062395e
_journal_volume 46
_journal_year 2007
_chemical_formula_sum 'C42 H27 Eu2 F25 O11'
_chemical_formula_weight 1486.56
_chemical_name_systematic
; 

 ? 

;
_space_group_IT_number 9
_symmetry_cell_setting monoclinic
_symmetry_space_group_name_Hall 'C -2yc'
_symmetry_space_group_name_H-M 'C 1 c 1'
_atom_sites_solution_hydrogens geom
_atom_sites_solution_primary direct
_atom_sites_solution_secondary difmap
_audit_creation_method SHELXL-97
_cell_angle_alpha 90.00
_cell_angle_beta 104.768(1)
_cell_angle_gamma 90.00
_cell_formula_units_Z 4
_cell_length_a 11.9347(6)
_cell_length_b 20.9972(10)
_cell_length_c 20.6604(10)
_cell_measurement_reflns_used 9766
_cell_measurement_temperature 110(5)
_cell_measurement_theta_max 28.64
_cell_measurement_theta_min 2.19
_cell_volume 5006.4(4)
_computing_cell_refinement 'Bruker SMART'
_computing_data_collection 'Bruker SMART'
_computing_data_reduction 'Bruker SAINT'
_computing_molecular_graphics 'Bruker SHELXTL'
_computing_publication_material 'Bruker SHELXTL'
_computing_structure_refinement 'SHELXL-97 (Sheldrick, 1997)'
_computing_structure_solution 'SHELXS-97 (Sheldrick, 1990)'
_diffrn_ambient_temperature 110(5)
_diffrn_measured_fraction_theta_full 1.000
_diffrn_measured_fraction_theta_max 1.000
_diffrn_measurement_device_type 'CCD area detector'
_diffrn_measurement_method 'phi and omega scans'
_diffrn_radiation_monochromator graphite
_diffrn_radiation_source 'fine-focus sealed tube'
_diffrn_radiation_type MoK\a
_diffrn_radiation_wavelength 0.71073
_diffrn_reflns_av_R_equivalents 0.0516
_diffrn_reflns_av_sigmaI/netI 0.0863
_diffrn_reflns_limit_h_max 15
_diffrn_reflns_limit_h_min -15
_diffrn_reflns_limit_k_max 27
_diffrn_reflns_limit_k_min -27
_diffrn_reflns_limit_l_max 27
_diffrn_reflns_limit_l_min -27
_diffrn_reflns_number 26434
_diffrn_reflns_theta_full 28.28
_diffrn_reflns_theta_max 28.28
_diffrn_reflns_theta_min 1.94
_diffrn_standards_decay_% 0
_diffrn_standards_interval_time 0
_diffrn_standards_number 0
_exptl_absorpt_coefficient_mu 2.632
_exptl_absorpt_correction_T_max 0.9999
_exptl_absorpt_correction_T_min 0.8169
_exptl_absorpt_correction_type multi-scan
_exptl_absorpt_process_details 'Bruker SAINT (SADABS)'
_exptl_crystal_colour colourless
_exptl_crystal_density_diffrn 1.972
_exptl_crystal_density_method 'not measured'
_exptl_crystal_description lathe
_exptl_crystal_F_000 2872
_exptl_crystal_size_max 0.07
_exptl_crystal_size_mid 0.07
_exptl_crystal_size_min 0.02
_refine_diff_density_max 1.519
_refine_diff_density_min -0.929
_refine_diff_density_rms 0.121
_refine_ls_abs_structure_details 'Flack H D (1983), Acta Cryst. A39, 876-881'
_refine_ls_abs_structure_Flack 0.001(8)
_refine_ls_extinction_method none
_refine_ls_goodness_of_fit_ref 0.963
_refine_ls_hydrogen_treatment mixed
_refine_ls_matrix_type full
_refine_ls_number_parameters 725
_refine_ls_number_reflns 12305
_refine_ls_number_restraints 3
_refine_ls_restrained_S_all 0.962
_refine_ls_R_factor_all 0.0532
_refine_ls_R_factor_gt 0.0424
_refine_ls_shift/su_max 0.011
_refine_ls_shift/su_mean 0.000
_refine_ls_structure_factor_coef Fsqd
_refine_ls_weighting_details 'calc w=1/[\s^2^(Fo^2^)+(0.0100P)^2^+0.0000P] where P=(Fo^2^+2Fc^2^)/3'
_refine_ls_weighting_scheme calc
_refine_ls_wR_factor_gt 0.0760
_refine_ls_wR_factor_ref 0.0796
_reflns_number_gt 10676
_reflns_number_total 12305
_reflns_threshold_expression >2sigma(I)
_cod_data_source_file ic062395e-file004.cif
_cod_data_source_block eu2ophf
_cod_depositor_comments
;
The following automatic conversions were performed:
'_symmetry_cell_setting' value 'Monoclinic' changed to 'monoclinic'
according to '/home/saulius/struct/CIF-dictionaries/cif_core.dic'
dictionary named 'cif_core.dic' version 2.4.1 from 2010-06-29.

Automatic conversion script
Id: cif_fix_enum 1527 2010-12-29 10:47:43Z saulius 
;
_cod_database_code 4307879

loop_
_symmetry_equiv_pos_as_xyz
'x, y, z'
'x, -y, z+1/2'
'x+1/2, y+1/2, z'
'x+1/2, -y+1/2, z+1/2'

loop_
_atom_site_label
_atom_site_type_symbol
_atom_site_fract_x
_atom_site_fract_y
_atom_site_fract_z
_atom_site_U_iso_or_equiv
_atom_site_adp_type
_atom_site_occupancy
_atom_site_symmetry_multiplicity
_atom_site_calc_flag
_atom_site_refinement_flags
_atom_site_disorder_assembly
_atom_site_disorder_group
Eu1 Eu 0.57456(2) 0.340322(15) 0.153131(14) 0.02130(7) Uani 1 1 d . A .
Eu2 Eu 0.35942(2) 0.429168(14) 0.219672(15) 0.01884(7) Uani 1 1 d . . .
O1 O 0.5179(4) 0.3603(2) 0.2644(2) 0.0265(9) Uani 1 1 d . . .
F1 F 0.7401(4) 0.3170(2) 0.2938(2) 0.0481(11) Uani 1 1 d . . .
F2 F 0.8619(5) 0.3010(3) 0.4228(3) 0.088(2) Uani 1 1 d . . .
F3 F 0.7644(6) 0.3297(3) 0.5254(3) 0.098(2) Uani 1 1 d . . .
F4 F 0.5453(5) 0.3776(3) 0.4966(2) 0.0789(18) Uani 1 1 d . . .
F5 F 0.4250(4) 0.3934(2) 0.3688(2) 0.0436(10) Uani 1 1 d . . .
C1 C 0.5787(6) 0.3538(3) 0.3269(3) 0.0287(15) Uani 1 1 d . . .
C2 C 0.6909(6) 0.3313(3) 0.3439(4) 0.0369(17) Uani 1 1 d . . .
C3 C 0.7542(8) 0.3236(4) 0.4100(5) 0.058(3) Uani 1 1 d . . .
C4 C 0.7040(9) 0.3373(4) 0.4608(4) 0.055(2) Uani 1 1 d . . .
C5 C 0.5955(8) 0.3610(4) 0.4466(4) 0.052(2) Uani 1 1 d . . .
C6 C 0.5328(7) 0.3684(3) 0.3813(3) 0.0359(16) Uani 1 1 d . . .
O2 O 0.3564(3) 0.34482(18) 0.14016(19) 0.0209(9) Uani 1 1 d . . .
F6 F 0.4221(3) 0.3588(2) 0.02475(19) 0.0380(10) Uani 1 1 d . . .
F7 F 0.2710(4) 0.3448(3) -0.0961(2) 0.0601(14) Uani 1 1 d . . .
F8 F 0.0439(4) 0.3152(3) -0.1048(2) 0.0698(16) Uani 1 1 d . . .
F9 F -0.0240(4) 0.2988(3) 0.0099(2) 0.0658(16) Uani 1 1 d . . .
F10 F 0.1240(3) 0.3138(2) 0.12947(19) 0.0397(10) Uani 1 1 d . . .
C7 C 0.2801(5) 0.3375(3) 0.0821(3) 0.0231(13) Uani 1 1 d . . .
C8 C 0.3111(5) 0.3441(3) 0.0217(3) 0.0285(14) Uani 1 1 d . . .
C9 C 0.2346(6) 0.3371(4) -0.0402(3) 0.0389(17) Uani 1 1 d . . .
C10 C 0.1211(6) 0.3223(4) -0.0447(4) 0.048(2) Uani 1 1 d . . .
C11 C 0.0864(6) 0.3142(4) 0.0130(4) 0.0410(19) Uani 1 1 d . . .
C12 C 0.1645(5) 0.3214(3) 0.0749(3) 0.0330(16) Uani 1 1 d . . .
O3 O 0.4990(4) 0.4536(2) 0.1613(2) 0.0248(10) Uani 1 1 d . . .
F11 F 0.7268(3) 0.43423(18) 0.21996(19) 0.0352(9) Uani 1 1 d . . .
F12 F 0.8811(4) 0.5318(2) 0.2369(3) 0.0720(17) Uani 1 1 d . . .
F13 F 0.8052(5) 0.6520(2) 0.1967(4) 0.094(2) Uani 1 1 d . . .
F14 F 0.5755(5) 0.67388(18) 0.1452(3) 0.0639(14) Uani 1 1 d . . .
F15 F 0.4232(4) 0.57780(18) 0.1290(2) 0.0468(11) Uani 1 1 d . . .
C13 C 0.5705(6) 0.5020(3) 0.1720(3) 0.0249(14) Uani 1 1 d . . .
C14 C 0.6904(5) 0.4941(3) 0.1999(3) 0.0316(15) Uani 1 1 d . . .
C15 C 0.7663(6) 0.5439(4) 0.2079(4) 0.046(2) Uani 1 1 d . . .
C16 C 0.7297(7) 0.6044(4) 0.1895(5) 0.054(2) Uani 1 1 d . . .
C17 C 0.6133(7) 0.6148(3) 0.1629(4) 0.043(2) Uani 1 1 d . . .
C18 C 0.5376(6) 0.5648(3) 0.1537(3) 0.0328(15) Uani 1 1 d . . .
O4 O 0.2135(4) 0.4684(2) 0.1403(2) 0.0304(10) Uani 1 1 d . . .
F16 F 0.3132(4) 0.4857(2) 0.0340(2) 0.0460(11) Uani 1 1 d . . .
F17 F 0.1904(4) 0.5351(2) -0.0812(2) 0.0542(12) Uani 1 1 d . . .
F18 F -0.0380(4) 0.5642(2) -0.0999(2) 0.0568(13) Uani 1 1 d . . .
F19 F -0.1392(3) 0.5452(2) 0.0033(2) 0.0451(11) Uani 1 1 d . . .
F20 F -0.0163(3) 0.49965(18) 0.12085(18) 0.0356(9) Uani 1 1 d . . .
C19 C 0.1542(5) 0.4911(3) 0.0828(3) 0.0247(13) Uani 1 1 d . . .
C20 C 0.2005(5) 0.5021(3) 0.0287(3) 0.0290(15) Uani 1 1 d . . .
C21 C 0.1384(6) 0.5258(3) -0.0312(3) 0.0323(16) Uani 1 1 d . . .
C22 C 0.0245(6) 0.5407(3) -0.0402(3) 0.0371(17) Uani 1 1 d . . .
C23 C -0.0268(6) 0.5308(4) 0.0101(4) 0.0357(17) Uani 1 1 d . . .
C24 C 0.0378(5) 0.5074(3) 0.0712(3) 0.0246(13) Uani 1 1 d . . .
O5 O 0.4452(4) 0.5111(2) 0.2806(2) 0.0292(10) Uani 1 1 d . . .
F21 F 0.6730(3) 0.48353(19) 0.3461(2) 0.0423(10) Uani 1 1 d . . .
F22 F 0.8206(3) 0.57568(19) 0.4029(2) 0.0433(10) Uani 1 1 d . . .
F23 F 0.7487(4) 0.6995(2) 0.3981(2) 0.0438(10) Uani 1 1 d . . .
F24 F 0.5258(4) 0.72801(18) 0.3337(2) 0.0447(10) Uani 1 1 d . . .
F25 F 0.3777(3) 0.63702(18) 0.2750(2) 0.0395(10) Uani 1 1 d . . .
C25 C 0.5184(6) 0.5557(3) 0.3087(3) 0.0251(13) Uani 1 1 d . . .
C26 C 0.6339(6) 0.5435(3) 0.3420(3) 0.0296(15) Uani 1 1 d . . .
C27 C 0.7100(6) 0.5915(3) 0.3712(3) 0.0327(15) Uani 1 1 d . . .
C28 C 0.6737(6) 0.6528(3) 0.3688(3) 0.0299(15) Uani 1 1 d . . .
C29 C 0.5616(6) 0.6673(3) 0.3368(3) 0.0314(15) Uani 1 1 d . . .
C30 C 0.4874(5) 0.6198(3) 0.3073(3) 0.0303(15) Uani 1 1 d . . .
O6 O 0.5777(5) 0.2200(2) 0.1913(2) 0.0409(12) Uani 1 1 d . . .
O7 O 0.5664(4) 0.2485(2) 0.0608(2) 0.0387(12) Uani 1 1 d . . .
C31 C 0.5791(7) 0.1950(3) 0.2555(4) 0.0399(17) Uani 1 1 d . A .
C32A C 0.5694(15) 0.1681(6) 0.1433(6) 0.033(4) Uiso 0.58(2) 1 d PD A 1
H32A H 0.4869 0.1564 0.1254 0.040 Uiso 0.58(2) 1 calc PR A 1
H32B H 0.6106 0.1304 0.1666 0.040 Uiso 0.58(2) 1 calc PR A 1
C33A C 0.6191(15) 0.1851(6) 0.0868(7) 0.043(4) Uiso 0.58(2) 1 d PD A 1
H33A H 0.5995 0.1523 0.0513 0.051 Uiso 0.58(2) 1 calc PR A 1
H33B H 0.7045 0.1886 0.1023 0.051 Uiso 0.58(2) 1 calc PR A 1
C32B C 0.510(2) 0.1806(10) 0.1399(9) 0.049(6) Uiso 0.42(2) 1 d PD A 2
H32C H 0.4266 0.1921 0.1315 0.059 Uiso 0.42(2) 1 calc PR A 2
H32D H 0.5187 0.1353 0.1535 0.059 Uiso 0.42(2) 1 calc PR A 2
C33B C 0.549(2) 0.1905(9) 0.0787(9) 0.045(6) Uiso 0.42(2) 1 d PD A 2
H33C H 0.6230 0.1669 0.0842 0.054 Uiso 0.42(2) 1 calc PR A 2
H33D H 0.4920 0.1704 0.0411 0.054 Uiso 0.42(2) 1 calc PR A 2
C34 C 0.6008(7) 0.2585(4) 0.0006(3) 0.0436(19) Uani 1 1 d . A .
H34A H 0.6850 0.2535 0.0094 0.065 Uiso 1 1 calc R . .
H34B H 0.5787 0.3015 -0.0161 0.065 Uiso 1 1 calc R . .
H34C H 0.5623 0.2272 -0.0329 0.065 Uiso 1 1 calc R . .
O8 O 0.7883(4) 0.3158(2) 0.1437(2) 0.0342(11) Uani 1 1 d . . .
O9 O 0.6625(4) 0.4116(2) 0.0714(2) 0.0299(10) Uani 1 1 d . . .
C35 C 0.8648(7) 0.2743(4) 0.1896(4) 0.062(3) Uani 1 1 d . A .
H35A H 0.9282 0.2610 0.1704 0.092 Uiso 1 1 calc R . .
H35B H 0.8219 0.2367 0.1979 0.092 Uiso 1 1 calc R . .
H35C H 0.8967 0.2968 0.2318 0.092 Uiso 1 1 calc R . .
C36 C 0.8467(6) 0.3664(4) 0.1214(4) 0.0425(19) Uani 1 1 d . A .
H36A H 0.9184 0.3501 0.1115 0.051 Uiso 1 1 calc R . .
H36B H 0.8690 0.3987 0.1573 0.051 Uiso 1 1 calc R . .
C37 C 0.7720(6) 0.3965(4) 0.0601(4) 0.0364(17) Uani 1 1 d . A .
H37A H 0.8094 0.4357 0.0493 0.044 Uiso 1 1 calc R . .
H37B H 0.7616 0.3669 0.0218 0.044 Uiso 1 1 calc R . .
C38 C 0.5996(7) 0.4564(3) 0.0230(4) 0.0422(18) Uani 1 1 d . A .
H38A H 0.6457 0.4952 0.0246 0.063 Uiso 1 1 calc R . .
H38B H 0.5260 0.4668 0.0333 0.063 Uiso 1 1 calc R . .
H38C H 0.5843 0.4376 -0.0218 0.063 Uiso 1 1 calc R . .
O10 O 0.2527(4) 0.34258(19) 0.2600(2) 0.0275(9) Uani 1 1 d . . .
O11 O 0.2131(4) 0.4632(2) 0.2830(2) 0.0255(10) Uani 1 1 d . . .
C39 C 0.2914(7) 0.2778(3) 0.2675(4) 0.0360(17) Uani 1 1 d . . .
H39A H 0.3312 0.2697 0.3145 0.054 Uiso 1 1 calc R . .
H39B H 0.3448 0.2701 0.2394 0.054 Uiso 1 1 calc R . .
H39C H 0.2245 0.2493 0.2538 0.054 Uiso 1 1 calc R . .
C40 C 0.1676(6) 0.3562(3) 0.2956(4) 0.0315(18) Uani 1 1 d . . .
H40A H 0.2036 0.3564 0.3444 0.038 Uiso 1 1 calc R . .
H40B H 0.1061 0.3233 0.2859 0.038 Uiso 1 1 calc R . .
C41 C 0.1179(5) 0.4196(3) 0.2735(3) 0.0300(15) Uani 1 1 d . . .
H41A H 0.0747 0.4182 0.2258 0.036 Uiso 1 1 calc R . .
H41B H 0.0641 0.4329 0.3004 0.036 Uiso 1 1 calc R . .
C42 C 0.1746(6) 0.5276(3) 0.2781(4) 0.0317(16) Uani 1 1 d . . .
H42A H 0.1170 0.5340 0.2354 0.047 Uiso 1 1 calc R . .
H42B H 0.2407 0.5560 0.2805 0.047 Uiso 1 1 calc R . .
H42C H 0.1397 0.5371 0.3151 0.047 Uiso 1 1 calc R . .

loop_
_atom_site_aniso_label
_atom_site_aniso_U_11
_atom_site_aniso_U_22
_atom_site_aniso_U_33
_atom_site_aniso_U_23
_atom_site_aniso_U_13
_atom_site_aniso_U_12
Eu1 0.01785(14) 0.02498(16) 0.02088(15) 0.00189(15) 0.00458(11) -0.00011(15)
Eu2 0.01794(14) 0.02226(15) 0.01612(13) -0.00051(14) 0.00398(11) -0.00212(14)
O1 0.027(2) 0.034(2) 0.016(2) 0.0014(18) 0.0025(18) -0.0021(19)
F1 0.036(2) 0.046(3) 0.063(3) 0.001(2) 0.013(2) 0.006(2)
F2 0.053(3) 0.080(4) 0.100(4) 0.019(3) -0.037(3) 0.014(3)
F3 0.127(6) 0.089(4) 0.040(3) 0.026(3) -0.047(3) -0.024(4)
F4 0.135(5) 0.078(4) 0.023(2) -0.013(2) 0.018(3) -0.041(4)
F5 0.060(3) 0.041(2) 0.035(2) -0.0107(19) 0.023(2) -0.001(2)
C1 0.037(4) 0.021(3) 0.021(3) 0.003(3) -0.005(3) 0.001(3)
C2 0.036(4) 0.028(4) 0.040(4) 0.000(3) -0.005(3) 0.004(3)
C3 0.052(5) 0.038(5) 0.065(6) 0.011(4) -0.020(5) -0.003(4)
C4 0.074(6) 0.050(5) 0.024(4) 0.004(4) -0.019(4) -0.020(5)
C5 0.076(7) 0.048(5) 0.025(4) -0.004(4) 0.000(4) -0.023(5)
C6 0.049(5) 0.031(4) 0.025(4) 0.000(3) 0.004(3) -0.006(3)
O2 0.018(2) 0.027(2) 0.017(2) -0.0023(17) 0.0011(16) -0.0006(17)
F6 0.023(2) 0.066(3) 0.026(2) -0.0007(19) 0.0087(16) -0.0015(19)
F7 0.051(3) 0.107(4) 0.021(2) -0.010(2) 0.008(2) 0.008(3)
F8 0.035(3) 0.132(5) 0.030(2) -0.029(3) -0.013(2) 0.015(3)
F9 0.019(2) 0.122(5) 0.051(3) -0.030(3) -0.001(2) -0.009(3)
F10 0.029(2) 0.057(3) 0.035(2) -0.0146(19) 0.0124(17) -0.0088(19)
C7 0.024(3) 0.026(3) 0.019(3) -0.005(3) 0.005(2) 0.003(3)
C8 0.016(3) 0.038(4) 0.030(3) -0.004(3) 0.003(2) 0.001(3)
C9 0.031(4) 0.063(5) 0.024(3) -0.012(3) 0.009(3) 0.008(4)
C10 0.026(4) 0.074(6) 0.032(4) -0.020(4) -0.011(3) 0.018(4)
C11 0.022(3) 0.062(5) 0.035(4) -0.026(4) 0.000(3) -0.001(3)
C12 0.026(3) 0.043(4) 0.028(4) -0.017(3) 0.005(3) -0.007(3)
O3 0.023(2) 0.025(2) 0.028(2) 0.0035(18) 0.0088(19) -0.0060(18)
F11 0.0241(19) 0.039(2) 0.040(2) -0.0137(18) 0.0038(16) 0.0064(17)
F12 0.028(3) 0.074(3) 0.117(5) -0.052(3) 0.023(3) -0.017(2)
F13 0.065(4) 0.056(3) 0.181(7) -0.057(4) 0.066(4) -0.041(3)
F14 0.087(3) 0.021(2) 0.098(4) -0.007(3) 0.052(3) -0.012(3)
F15 0.052(3) 0.031(2) 0.054(3) 0.007(2) 0.008(2) 0.007(2)
C13 0.035(4) 0.020(3) 0.024(3) -0.004(3) 0.015(3) -0.002(3)
C14 0.022(3) 0.035(4) 0.036(4) -0.012(3) 0.005(3) -0.002(3)
C15 0.027(4) 0.052(5) 0.067(6) -0.036(4) 0.028(4) -0.019(3)
C16 0.050(5) 0.038(4) 0.090(7) -0.031(4) 0.047(5) -0.026(4)
C17 0.053(5) 0.021(3) 0.066(5) -0.009(4) 0.037(4) -0.001(3)
C18 0.035(4) 0.035(4) 0.034(4) -0.004(3) 0.018(3) -0.010(3)
O4 0.030(2) 0.041(3) 0.020(2) 0.007(2) 0.0066(18) 0.003(2)
F16 0.038(2) 0.064(3) 0.039(2) 0.006(2) 0.0153(19) 0.012(2)
F17 0.056(3) 0.082(3) 0.027(2) 0.014(2) 0.016(2) 0.013(3)
F18 0.041(3) 0.084(4) 0.037(3) 0.028(2) -0.005(2) 0.013(2)
F19 0.023(2) 0.061(3) 0.048(3) 0.020(2) 0.0021(18) 0.007(2)
F20 0.028(2) 0.045(2) 0.036(2) 0.0081(18) 0.0119(17) 0.0025(17)
C19 0.029(3) 0.021(3) 0.022(3) -0.002(3) 0.002(3) 0.000(3)
C20 0.021(3) 0.042(4) 0.026(3) -0.002(3) 0.009(3) 0.001(3)
C21 0.040(4) 0.043(4) 0.013(3) 0.001(3) 0.006(3) -0.004(3)
C22 0.038(4) 0.041(4) 0.028(4) 0.009(3) 0.000(3) 0.002(3)
C23 0.027(4) 0.036(4) 0.041(4) 0.006(3) 0.004(3) -0.001(3)
C24 0.026(3) 0.023(3) 0.026(3) 0.003(3) 0.008(3) 0.000(3)
O5 0.031(2) 0.029(2) 0.028(2) -0.0045(19) 0.0068(19) -0.009(2)
F21 0.039(2) 0.035(2) 0.049(3) -0.006(2) 0.0041(19) 0.0023(19)
F22 0.032(2) 0.051(3) 0.042(2) -0.003(2) -0.0013(18) -0.007(2)
F23 0.051(3) 0.041(2) 0.035(2) -0.0036(19) 0.0034(19) -0.023(2)
F24 0.058(3) 0.024(2) 0.048(3) 0.0014(18) 0.006(2) -0.0059(19)
F25 0.039(2) 0.030(2) 0.045(3) 0.0031(18) 0.0027(19) -0.0029(18)
C25 0.038(4) 0.021(3) 0.021(3) 0.001(2) 0.015(3) -0.009(3)
C26 0.034(4) 0.032(4) 0.023(3) -0.005(3) 0.007(3) 0.001(3)
C27 0.031(4) 0.043(4) 0.023(3) 0.001(3) 0.006(3) -0.006(3)
C28 0.038(4) 0.029(4) 0.020(3) -0.003(3) 0.005(3) -0.018(3)
C29 0.048(4) 0.021(3) 0.025(3) 0.001(3) 0.011(3) -0.012(3)
C30 0.027(3) 0.043(4) 0.019(3) 0.001(3) 0.003(3) -0.008(3)
O6 0.065(4) 0.028(3) 0.024(2) -0.001(2) 0.000(2) -0.014(2)
O7 0.058(3) 0.036(3) 0.025(2) 0.001(2) 0.014(2) -0.017(2)
C31 0.049(4) 0.032(4) 0.034(4) 0.004(3) 0.001(3) 0.002(3)
C34 0.058(5) 0.045(4) 0.028(4) -0.006(3) 0.012(3) -0.020(4)
O8 0.022(2) 0.035(3) 0.046(3) 0.006(2) 0.009(2) 0.0032(19)
O9 0.026(2) 0.034(3) 0.030(3) 0.002(2) 0.009(2) 0.0000(19)
C35 0.036(5) 0.083(7) 0.066(6) 0.030(5) 0.012(4) 0.027(4)
C36 0.027(4) 0.055(5) 0.048(5) 0.009(4) 0.016(3) 0.005(4)
C37 0.031(4) 0.048(5) 0.035(4) -0.001(4) 0.018(3) 0.002(3)
C38 0.053(5) 0.041(4) 0.039(4) 0.013(3) 0.022(4) 0.009(4)
O10 0.033(2) 0.024(2) 0.029(2) -0.0009(18) 0.015(2) -0.0031(19)
O11 0.026(2) 0.025(2) 0.026(2) -0.0002(19) 0.0083(19) -0.0053(19)
C39 0.053(5) 0.015(3) 0.045(4) 0.007(3) 0.021(4) -0.001(3)
C40 0.036(4) 0.037(4) 0.026(4) -0.009(3) 0.016(3) -0.017(3)
C41 0.023(3) 0.040(4) 0.029(4) -0.003(3) 0.009(3) -0.008(3)
C42 0.033(4) 0.025(4) 0.040(4) -0.004(3) 0.016(3) 0.010(3)

loop_
_atom_type_symbol
_atom_type_description
_atom_type_scat_dispersion_real
_atom_type_scat_dispersion_imag
_atom_type_scat_source
C C 0.0033 0.0016 'International Tables Vol C Tables 4.2.6.8 and 6.1.1.4'
H H 0.0000 0.0000 'International Tables Vol C Tables 4.2.6.8 and 6.1.1.4'
O O 0.0106 0.0060 'International Tables Vol C Tables 4.2.6.8 and 6.1.1.4'
F F 0.0171 0.0103 'International Tables Vol C Tables 4.2.6.8 and 6.1.1.4'
Eu Eu -0.1578 3.6682 'International Tables Vol C Tables 4.2.6.8 and 6.1.1.4'

loop_
_geom_angle_atom_site_label_1
_geom_angle_atom_site_label_2
_geom_angle_atom_site_label_3
_geom_angle
_geom_angle_site_symmetry_1
_geom_angle_site_symmetry_3
_geom_angle_publ_flag
O2 Eu1 O3 66.77(13) . . ?
O2 Eu1 O1 66.22(12) . . ?
O3 Eu1 O1 67.41(13) . . ?
O2 Eu1 O6 90.20(14) . . ?
O3 Eu1 O6 147.69(14) . . ?
O1 Eu1 O6 82.94(14) . . ?
O2 Eu1 O8 166.61(13) . . ?
O3 Eu1 O8 123.00(14) . . ?
O1 Eu1 O8 124.67(14) . . ?
O6 Eu1 O8 84.02(15) . . ?
O2 Eu1 O9 117.99(13) . . ?
O3 Eu1 O9 73.91(13) . . ?
O1 Eu1 O9 134.90(14) . . ?
O6 Eu1 O9 138.39(15) . . ?
O8 Eu1 O9 61.42(14) . . ?
O2 Eu1 O7 95.76(14) . . ?
O3 Eu1 O7 139.45(14) . . ?
O1 Eu1 O7 140.62(13) . . ?
O6 Eu1 O7 61.49(14) . . ?
O8 Eu1 O7 70.86(15) . . ?
O9 Eu1 O7 84.39(14) . . ?
O2 Eu1 F11 122.92(11) . . ?
O3 Eu1 F11 60.58(12) . . ?
O1 Eu1 F11 74.43(12) . . ?
O6 Eu1 F11 124.65(13) . . ?
O8 Eu1 F11 69.96(12) . . ?
O9 Eu1 F11 66.75(13) . . ?
O7 Eu1 F11 139.05(12) . . ?
O2 Eu1 F6 60.14(11) . . ?
O3 Eu1 F6 77.41(13) . . ?
O1 Eu1 F6 123.91(12) . . ?
O6 Eu1 F6 111.51(13) . . ?
O8 Eu1 F6 110.92(12) . . ?
O9 Eu1 F6 65.96(12) . . ?
O7 Eu1 F6 62.42(13) . . ?
F11 Eu1 F6 123.16(12) . . ?
O2 Eu1 F1 119.50(12) . . ?
O3 Eu1 F1 103.60(13) . . ?
O1 Eu1 F1 56.16(12) . . ?
O6 Eu1 F1 67.24(13) . . ?
O8 Eu1 F1 69.20(13) . . ?
O9 Eu1 F1 114.97(13) . . ?
O7 Eu1 F1 116.64(13) . . ?
F11 Eu1 F1 58.09(12) . . ?
F6 Eu1 F1 178.75(13) . . ?
O5 Eu2 O4 107.03(17) . . ?
O5 Eu2 O3 80.64(15) . . ?
O4 Eu2 O3 93.74(15) . . ?
O5 Eu2 O1 92.55(15) . . ?
O4 Eu2 O1 155.46(15) . . ?
O3 Eu2 O1 74.59(14) . . ?
O5 Eu2 O2 151.66(14) . . ?
O4 Eu2 O2 84.06(15) . . ?
O3 Eu2 O2 72.53(14) . . ?
O1 Eu2 O2 71.93(13) . . ?
O5 Eu2 O10 125.36(14) . . ?
O4 Eu2 O10 98.40(15) . . ?
O3 Eu2 O10 145.46(14) . . ?
O1 Eu2 O10 81.30(14) . . ?
O2 Eu2 O10 76.72(13) . . ?
O5 Eu2 O11 76.57(14) . . ?
O4 Eu2 O11 76.31(14) . . ?
O3 Eu2 O11 151.01(13) . . ?
O1 Eu2 O11 123.75(14) . . ?
O2 Eu2 O11 131.76(13) . . ?
O10 Eu2 O11 63.53(13) . . ?
O5 Eu2 F5 70.00(13) . . ?
O4 Eu2 F5 141.40(13) . . ?
O3 Eu2 F5 122.38(13) . . ?
O1 Eu2 F5 59.07(12) . . ?
O2 Eu2 F5 117.35(12) . . ?
O10 Eu2 F5 60.39(13) . . ?
O11 Eu2 F5 65.47(13) . . ?
C1 O1 Eu2 129.1(4) . . ?
C1 O1 Eu1 130.5(4) . . ?
Eu2 O1 Eu1 96.60(14) . . ?
C2 F1 Eu1 112.7(4) . . ?
C6 F5 Eu2 105.9(3) . . ?
O1 C1 C2 122.8(6) . . ?
O1 C1 C6 122.2(6) . . ?
C2 C1 C6 115.0(6) . . ?
F1 C2 C1 117.8(6) . . ?
F1 C2 C3 119.6(7) . . ?
C1 C2 C3 122.6(8) . . ?
F2 C3 C4 121.0(8) . . ?
F2 C3 C2 119.4(9) . . ?
C4 C3 C2 119.6(8) . . ?
C5 C4 F3 119.9(9) . . ?
C5 C4 C3 119.9(7) . . ?
F3 C4 C3 120.2(9) . . ?
C4 C5 F4 120.9(7) . . ?
C4 C5 C6 120.4(8) . . ?
F4 C5 C6 118.7(8) . . ?
F5 C6 C5 119.0(7) . . ?
F5 C6 C1 118.5(6) . . ?
C5 C6 C1 122.4(8) . . ?
C7 O2 Eu2 126.4(4) . . ?
C7 O2 Eu1 122.8(4) . . ?
Eu2 O2 Eu1 96.77(13) . . ?
C8 F6 Eu1 113.7(4) . . ?
O2 C7 C12 124.2(6) . . ?
O2 C7 C8 121.6(5) . . ?
C12 C7 C8 114.2(5) . . ?
F6 C8 C9 118.7(6) . . ?
F6 C8 C7 117.5(5) . . ?
C9 C8 C7 123.8(6) . . ?
F7 C9 C10 120.1(6) . . ?
F7 C9 C8 120.1(6) . . ?
C10 C9 C8 119.8(6) . . ?
F8 C10 C11 119.9(7) . . ?
F8 C10 C9 121.2(7) . . ?
C11 C10 C9 118.9(6) . . ?
F9 C11 C10 120.1(6) . . ?
F9 C11 C12 119.3(7) . . ?
C10 C11 C12 120.6(6) . . ?
F10 C12 C11 117.5(6) . . ?
F10 C12 C7 119.8(5) . . ?
C11 C12 C7 122.7(6) . . ?
C13 O3 Eu2 126.8(4) . . ?
C13 O3 Eu1 120.4(4) . . ?
Eu2 O3 Eu1 97.99(14) . . ?
C14 F11 Eu1 112.6(3) . . ?
O3 C13 C18 124.0(6) . . ?
O3 C13 C14 121.8(6) . . ?
C18 C13 C14 114.1(6) . . ?
F11 C14 C15 121.4(6) . . ?
F11 C14 C13 116.5(5) . . ?
C15 C14 C13 122.1(7) . . ?
C16 C15 C14 121.6(7) . . ?
C16 C15 F12 120.5(6) . . ?
C14 C15 F12 117.9(7) . . ?
F13 C16 C15 120.6(8) . . ?
F13 C16 C17 120.8(8) . . ?
C15 C16 C17 118.6(7) . . ?
F14 C17 C18 120.6(7) . . ?
F14 C17 C16 119.5(7) . . ?
C18 C17 C16 119.9(7) . . ?
F15 C18 C17 117.7(6) . . ?
F15 C18 C13 118.4(6) . . ?
C17 C18 C13 123.8(7) . . ?
C19 O4 Eu2 161.0(4) . . ?
O4 C19 C20 123.9(6) . . ?
O4 C19 C24 122.1(6) . . ?
C20 C19 C24 114.0(5) . . ?
C21 C20 F16 117.5(6) . . ?
C21 C20 C19 123.8(6) . . ?
F16 C20 C19 118.7(6) . . ?
F17 C21 C22 120.1(6) . . ?
F17 C21 C20 119.9(6) . . ?
C22 C21 C20 120.0(6) . . ?
C23 C22 C21 119.5(6) . . ?
C23 C22 F18 120.2(7) . . ?
C21 C22 F18 120.3(7) . . ?
F19 C23 C22 121.3(6) . . ?
F19 C23 C24 118.8(6) . . ?
C22 C23 C24 119.9(6) . . ?
F20 C24 C19 119.3(5) . . ?
F20 C24 C23 117.9(6) . . ?
C19 C24 C23 122.8(6) . . ?
C25 O5 Eu2 164.3(4) . . ?
O5 C25 C30 122.5(6) . . ?
O5 C25 C26 123.2(6) . . ?
C30 C25 C26 114.3(6) . . ?
F21 C26 C27 118.5(6) . . ?
F21 C26 C25 119.2(6) . . ?
C27 C26 C25 122.3(6) . . ?
C28 C27 F22 120.9(6) . . ?
C28 C27 C26 120.5(6) . . ?
F22 C27 C26 118.7(6) . . ?
C27 C28 F23 120.0(6) . . ?
C27 C28 C29 119.6(6) . . ?
F23 C28 C29 120.4(6) . . ?
F24 C29 C28 119.7(6) . . ?
F24 C29 C30 120.6(6) . . ?
C28 C29 C30 119.7(6) . . ?
F25 C30 C29 117.2(6) . . ?
F25 C30 C25 119.0(6) . . ?
C29 C30 C25 123.7(6) . . ?
C31 O6 C32B 110.4(8) . . ?
C31 O6 C32A 109.9(6) . . ?
C32B O6 C32A 30.0(9) . . ?
C31 O6 Eu1 128.8(4) . . ?
C32B O6 Eu1 111.7(9) . . ?
C32A O6 Eu1 121.2(5) . . ?
C33B O7 C34 119.1(9) . . ?
C33B O7 C33A 32.6(9) . . ?
C34 O7 C33A 104.8(7) . . ?
C33B O7 Eu1 116.6(8) . . ?
C34 O7 Eu1 123.2(4) . . ?
C33A O7 Eu1 116.2(6) . . ?
O6 C32A C33A 112.5(10) . . ?
C32A C33A O7 106.2(10) . . ?
O6 C32B C33B 108.0(15) . . ?
O7 C33B C32B 118.9(16) . . ?
C36 O8 C35 112.9(6) . . ?
C36 O8 Eu1 116.2(4) . . ?
C35 O8 Eu1 122.1(4) . . ?
C37 O9 C38 111.8(5) . . ?
C37 O9 Eu1 120.4(4) . . ?
C38 O9 Eu1 126.1(4) . . ?
O8 C36 C37 111.0(6) . . ?
O9 C37 C36 109.4(6) . . ?
C40 O10 C39 112.7(5) . . ?
C40 O10 Eu2 121.3(4) . . ?
C39 O10 Eu2 123.6(4) . . ?
C42 O11 C41 111.5(5) . . ?
C42 O11 Eu2 118.9(4) . . ?
C41 O11 Eu2 112.0(4) . . ?
O10 C40 C41 107.6(5) . . ?
O11 C41 C40 106.9(5) . . ?

loop_
_geom_bond_atom_site_label_1
_geom_bond_atom_site_label_2
_geom_bond_distance
_geom_bond_site_symmetry_2
_geom_bond_publ_flag
Eu1 O2 2.551(4) . ?
Eu1 O3 2.564(4) . ?
Eu1 O1 2.591(4) . ?
Eu1 O6 2.643(4) . ?
Eu1 O8 2.657(4) . ?
Eu1 O9 2.663(4) . ?
Eu1 O7 2.696(5) . ?
Eu1 F11 2.796(4) . ?
Eu1 F6 2.835(4) . ?
Eu1 F1 3.109(5) . ?
Eu2 O5 2.221(4) . ?
Eu2 O4 2.223(4) . ?
Eu2 O3 2.348(4) . ?
Eu2 O1 2.373(4) . ?
Eu2 O2 2.410(4) . ?
Eu2 O10 2.482(4) . ?
Eu2 O11 2.537(4) . ?
Eu2 F5 3.072(4) . ?
O1 C1 1.317(7) . ?
F1 C2 1.348(9) . ?
F2 C3 1.332(10) . ?
F3 C4 1.355(8) . ?
F4 C5 1.365(10) . ?
F5 C6 1.352(8) . ?
C1 C2 1.378(9) . ?
C1 C6 1.404(10) . ?
C2 C3 1.392(11) . ?
C3 C4 1.365(13) . ?
C4 C5 1.347(13) . ?
C5 C6 1.375(10) . ?
O2 C7 1.317(7) . ?
F6 C8 1.346(7) . ?
F7 C9 1.343(8) . ?
F8 C10 1.353(7) . ?
F9 C11 1.343(8) . ?
F10 C12 1.344(7) . ?
C7 C12 1.391(9) . ?
C7 C8 1.396(9) . ?
C8 C9 1.377(9) . ?
C9 C10 1.369(10) . ?
C10 C11 1.368(10) . ?
C11 C12 1.386(9) . ?
O3 C13 1.311(7) . ?
F11 C14 1.359(8) . ?
F12 C15 1.372(9) . ?
F13 C16 1.330(8) . ?
F14 C17 1.339(8) . ?
F15 C18 1.358(8) . ?
C13 C18 1.400(9) . ?
C13 C14 1.410(9) . ?
C14 C15 1.367(9) . ?
C15 C16 1.364(11) . ?
C16 C17 1.376(11) . ?
C17 C18 1.365(9) . ?
O4 C19 1.309(7) . ?
F16 C20 1.365(7) . ?
F17 C21 1.347(7) . ?
F18 C22 1.362(8) . ?
F19 C23 1.347(8) . ?
F20 C24 1.354(7) . ?
C19 C20 1.386(9) . ?
C19 C24 1.390(8) . ?
C20 C21 1.365(9) . ?
C21 C22 1.361(10) . ?
C22 C23 1.350(10) . ?
C23 C24 1.391(9) . ?
O5 C25 1.311(7) . ?
F21 C26 1.337(7) . ?
F22 C27 1.357(8) . ?
F23 C28 1.362(7) . ?
F24 C29 1.340(7) . ?
F25 C30 1.358(7) . ?
C25 C30 1.394(9) . ?
C25 C26 1.399(9) . ?
C26 C27 1.388(9) . ?
C27 C28 1.356(10) . ?
C28 C29 1.367(10) . ?
C29 C30 1.370(9) . ?
O6 C31 1.424(8) . ?
O6 C32B 1.43(2) . ?
O6 C32A 1.460(13) . ?
O7 C33B 1.303(19) . ?
O7 C34 1.420(8) . ?
O7 C33A 1.511(14) . ?
C32A C33A 1.480(14) . ?
C32B C33B 1.474(15) . ?
O8 C36 1.410(8) . ?
O8 C35 1.432(8) . ?
O9 C37 1.420(8) . ?
O9 C38 1.437(8) . ?
C36 C37 1.491(10) . ?
O10 C40 1.427(8) . ?
O10 C39 1.432(7) . ?
O11 C42 1.422(8) . ?
O11 C41 1.434(7) . ?
C40 C41 1.482(10) . ?

loop_
_geom_torsion_atom_site_label_1
_geom_torsion_atom_site_label_2
_geom_torsion_atom_site_label_3
_geom_torsion_atom_site_label_4
_geom_torsion
_geom_torsion_site_symmetry_1
_geom_torsion_site_symmetry_2
_geom_torsion_site_symmetry_3
_geom_torsion_site_symmetry_4
_geom_torsion_publ_flag
O5 Eu2 O1 C1 43.5(5) . . . . ?
O4 Eu2 O1 C1 -173.1(5) . . . . ?
O3 Eu2 O1 C1 123.0(5) . . . . ?
O2 Eu2 O1 C1 -160.7(5) . . . . ?
O10 Eu2 O1 C1 -81.9(5) . . . . ?
O11 Eu2 O1 C1 -32.1(5) . . . . ?
F5 Eu2 O1 C1 -21.3(5) . . . . ?
O5 Eu2 O1 Eu1 -116.08(15) . . . . ?
O4 Eu2 O1 Eu1 27.3(4) . . . . ?
O3 Eu2 O1 Eu1 -36.51(14) . . . . ?
O2 Eu2 O1 Eu1 39.74(13) . . . . ?
O10 Eu2 O1 Eu1 118.52(15) . . . . ?
O11 Eu2 O1 Eu1 168.39(12) . . . . ?
F5 Eu2 O1 Eu1 179.12(19) . . . . ?
O2 Eu1 O1 C1 162.0(5) . . . . ?
O3 Eu1 O1 C1 -124.4(5) . . . . ?
O6 Eu1 O1 C1 68.7(5) . . . . ?
O8 Eu1 O1 C1 -9.0(5) . . . . ?
O9 Eu1 O1 C1 -91.4(5) . . . . ?
O7 Eu1 O1 C1 93.4(5) . . . . ?
F11 Eu1 O1 C1 -60.3(5) . . . . ?
F6 Eu1 O1 C1 179.9(5) . . . . ?
F1 Eu1 O1 C1 1.4(5) . . . . ?
O2 Eu1 O1 Eu2 -38.86(13) . . . . ?
O3 Eu1 O1 Eu2 34.68(13) . . . . ?
O6 Eu1 O1 Eu2 -132.20(16) . . . . ?
O8 Eu1 O1 Eu2 150.11(14) . . . . ?
O9 Eu1 O1 Eu2 67.7(2) . . . . ?
O7 Eu1 O1 Eu2 -107.5(2) . . . . ?
F11 Eu1 O1 Eu2 98.81(14) . . . . ?
F6 Eu1 O1 Eu2 -21.0(2) . . . . ?
F1 Eu1 O1 Eu2 160.5(2) . . . . ?
O2 Eu1 F1 C2 -20.9(4) . . . . ?
O3 Eu1 F1 C2 49.9(4) . . . . ?
O1 Eu1 F1 C2 -0.5(4) . . . . ?
O6 Eu1 F1 C2 -97.4(4) . . . . ?
O8 Eu1 F1 C2 170.3(4) . . . . ?
O9 Eu1 F1 C2 128.2(4) . . . . ?
O7 Eu1 F1 C2 -135.3(4) . . . . ?
F11 Eu1 F1 C2 91.6(4) . . . . ?
F6 Eu1 F1 C2 -94(5) . . . . ?
O5 Eu2 F5 C6 -90.4(4) . . . . ?
O4 Eu2 F5 C6 177.1(4) . . . . ?
O3 Eu2 F5 C6 -26.2(4) . . . . ?
O1 Eu2 F5 C6 15.5(4) . . . . ?
O2 Eu2 F5 C6 59.6(4) . . . . ?
O10 Eu2 F5 C6 113.4(4) . . . . ?
O11 Eu2 F5 C6 -174.3(4) . . . . ?
Eu2 O1 C1 C2 -155.1(5) . . . . ?
Eu1 O1 C1 C2 -2.3(9) . . . . ?
Eu2 O1 C1 C6 25.8(9) . . . . ?
Eu1 O1 C1 C6 178.6(4) . . . . ?
Eu1 F1 C2 C1 -0.2(7) . . . . ?
Eu1 F1 C2 C3 -179.8(5) . . . . ?
O1 C1 C2 F1 1.4(10) . . . . ?
C6 C1 C2 F1 -179.4(6) . . . . ?
O1 C1 C2 C3 -178.9(7) . . . . ?
C6 C1 C2 C3 0.2(10) . . . . ?
F1 C2 C3 F2 -1.1(11) . . . . ?
C1 C2 C3 F2 179.3(7) . . . . ?
F1 C2 C3 C4 -179.1(7) . . . . ?
C1 C2 C3 C4 1.3(12) . . . . ?
F2 C3 C4 C5 179.0(7) . . . . ?
C2 C3 C4 C5 -3.0(13) . . . . ?
F2 C3 C4 F3 1.7(12) . . . . ?
C2 C3 C4 F3 179.7(7) . . . . ?
F3 C4 C5 F4 0.0(12) . . . . ?
C3 C4 C5 F4 -177.3(7) . . . . ?
F3 C4 C5 C6 -179.4(7) . . . . ?
C3 C4 C5 C6 3.3(12) . . . . ?
Eu2 F5 C6 C5 165.7(6) . . . . ?
Eu2 F5 C6 C1 -11.4(7) . . . . ?
C4 C5 C6 F5 -178.8(7) . . . . ?
F4 C5 C6 F5 1.8(10) . . . . ?
C4 C5 C6 C1 -1.9(12) . . . . ?
F4 C5 C6 C1 178.7(6) . . . . ?
O1 C1 C6 F5 -3.8(10) . . . . ?
C2 C1 C6 F5 177.1(6) . . . . ?
O1 C1 C6 C5 179.2(6) . . . . ?
C2 C1 C6 C5 0.1(10) . . . . ?
O5 Eu2 O2 C7 -120.9(5) . . . . ?
O4 Eu2 O2 C7 -5.6(5) . . . . ?
O3 Eu2 O2 C7 -101.4(5) . . . . ?
O1 Eu2 O2 C7 179.6(5) . . . . ?
O10 Eu2 O2 C7 94.5(5) . . . . ?
O11 Eu2 O2 C7 60.1(5) . . . . ?
F5 Eu2 O2 C7 140.6(4) . . . . ?
O5 Eu2 O2 Eu1 19.0(4) . . . . ?
O4 Eu2 O2 Eu1 134.34(15) . . . . ?
O3 Eu2 O2 Eu1 38.51(14) . . . . ?
O1 Eu2 O2 Eu1 -40.52(13) . . . . ?
O10 Eu2 O2 Eu1 -125.56(15) . . . . ?
O11 Eu2 O2 Eu1 -160.00(14) . . . . ?
F5 Eu2 O2 Eu1 -79.48(15) . . . . ?
O3 Eu1 O2 C7 105.7(4) . . . . ?
O1 Eu1 O2 C7 -179.9(5) . . . . ?
O6 Eu1 O2 C7 -97.7(4) . . . . ?
O8 Eu1 O2 C7 -33.5(8) . . . . ?
O9 Eu1 O2 C7 50.4(5) . . . . ?
O7 Eu1 O2 C7 -36.3(4) . . . . ?
F11 Eu1 O2 C7 129.5(4) . . . . ?
F6 Eu1 O2 C7 17.2(4) . . . . ?
F1 Eu1 O2 C7 -161.4(4) . . . . ?
O3 Eu1 O2 Eu2 -36.29(13) . . . . ?
O1 Eu1 O2 Eu2 38.18(13) . . . . ?
O6 Eu1 O2 Eu2 120.38(14) . . . . ?
O8 Eu1 O2 Eu2 -175.4(5) . . . . ?
O9 Eu1 O2 Eu2 -91.57(16) . . . . ?
O7 Eu1 O2 Eu2 -178.26(13) . . . . ?
F11 Eu1 O2 Eu2 -12.43(19) . . . . ?
F6 Eu1 O2 Eu2 -124.74(17) . . . . ?
F1 Eu1 O2 Eu2 56.64(17) . . . . ?
O2 Eu1 F6 C8 -16.2(4) . . . . ?
O3 Eu1 F6 C8 -86.5(4) . . . . ?
O1 Eu1 F6 C8 -35.1(4) . . . . ?
O6 Eu1 F6 C8 61.0(4) . . . . ?
O8 Eu1 F6 C8 152.7(4) . . . . ?
O9 Eu1 F6 C8 -164.3(4) . . . . ?
O7 Eu1 F6 C8 99.3(4) . . . . ?
F11 Eu1 F6 C8 -128.1(4) . . . . ?
F1 Eu1 F6 C8 57(6) . . . . ?
Eu2 O2 C7 C12 -68.9(8) . . . . ?
Eu1 O2 C7 C12 160.6(5) . . . . ?
Eu2 O2 C7 C8 112.7(6) . . . . ?
Eu1 O2 C7 C8 -17.8(8) . . . . ?
Eu1 F6 C8 C9 -165.3(5) . . . . ?
Eu1 F6 C8 C7 15.4(7) . . . . ?
O2 C7 C8 F6 -0.6(9) . . . . ?
C12 C7 C8 F6 -179.1(6) . . . . ?
O2 C7 C8 C9 -179.8(6) . . . . ?
C12 C7 C8 C9 1.6(10) . . . . ?
F6 C8 C9 F7 0.1(10) . . . . ?
C7 C8 C9 F7 179.3(6) . . . . ?
F6 C8 C9 C10 -179.7(7) . . . . ?
C7 C8 C9 C10 -0.5(11) . . . . ?
F7 C9 C10 F8 0.2(12) . . . . ?
C8 C9 C10 F8 180.0(7) . . . . ?
F7 C9 C10 C11 179.5(7) . . . . ?
C8 C9 C10 C11 -0.7(12) . . . . ?
F8 C10 C11 F9 0.3(12) . . . . ?
C9 C10 C11 F9 -179.0(7) . . . . ?
F8 C10 C11 C12 -180.0(7) . . . . ?
C9 C10 C11 C12 0.7(12) . . . . ?
F9 C11 C12 F10 -1.4(11) . . . . ?
C10 C11 C12 F10 178.9(7) . . . . ?
F9 C11 C12 C7 -179.7(7) . . . . ?
C10 C11 C12 C7 0.6(12) . . . . ?
O2 C7 C12 F10 1.6(10) . . . . ?
C8 C7 C12 F10 -179.9(6) . . . . ?
O2 C7 C12 C11 179.8(6) . . . . ?
C8 C7 C12 C11 -1.7(10) . . . . ?
O5 Eu2 O3 C13 -5.7(5) . . . . ?
O4 Eu2 O3 C13 101.0(5) . . . . ?
O1 Eu2 O3 C13 -100.9(5) . . . . ?
O2 Eu2 O3 C13 -176.4(5) . . . . ?
O10 Eu2 O3 C13 -148.3(5) . . . . ?
O11 Eu2 O3 C13 32.8(7) . . . . ?
F5 Eu2 O3 C13 -64.7(5) . . . . ?
O5 Eu2 O3 Eu1 132.39(17) . . . . ?
O4 Eu2 O3 Eu1 -120.96(16) . . . . ?
O1 Eu2 O3 Eu1 37.10(14) . . . . ?
O2 Eu2 O3 Eu1 -38.39(13) . . . . ?
O10 Eu2 O3 Eu1 -10.3(3) . . . . ?
O11 Eu2 O3 Eu1 170.8(2) . . . . ?
F5 Eu2 O3 Eu1 73.37(17) . . . . ?
O2 Eu1 O3 C13 179.2(5) . . . . ?
O1 Eu1 O3 C13 106.4(4) . . . . ?
O6 Eu1 O3 C13 131.4(4) . . . . ?
O8 Eu1 O3 C13 -11.2(5) . . . . ?
O9 Eu1 O3 C13 -49.9(4) . . . . ?
O7 Eu1 O3 C13 -110.3(4) . . . . ?
F11 Eu1 O3 C13 22.1(4) . . . . ?
F6 Eu1 O3 C13 -118.2(4) . . . . ?
F1 Eu1 O3 C13 62.6(4) . . . . ?
O2 Eu1 O3 Eu2 37.51(13) . . . . ?
O1 Eu1 O3 Eu2 -35.23(13) . . . . ?
O6 Eu1 O3 Eu2 -10.3(3) . . . . ?
O8 Eu1 O3 Eu2 -152.90(14) . . . . ?
O9 Eu1 O3 Eu2 168.45(18) . . . . ?
O7 Eu1 O3 Eu2 108.0(2) . . . . ?
F11 Eu1 O3 Eu2 -119.54(18) . . . . ?
F6 Eu1 O3 Eu2 100.17(15) . . . . ?
F1 Eu1 O3 Eu2 -79.07(15) . . . . ?
O2 Eu1 F11 C14 -48.5(4) . . . . ?
O3 Eu1 F11 C14 -23.2(4) . . . . ?
O1 Eu1 F11 C14 -95.7(4) . . . . ?
O6 Eu1 F11 C14 -165.4(4) . . . . ?
O8 Eu1 F11 C14 127.4(4) . . . . ?
O9 Eu1 F11 C14 60.8(4) . . . . ?
O7 Eu1 F11 C14 109.7(4) . . . . ?
F6 Eu1 F11 C14 24.9(4) . . . . ?
F1 Eu1 F11 C14 -155.2(4) . . . . ?
Eu2 O3 C13 C18 -74.4(7) . . . . ?
Eu1 O3 C13 C18 155.7(5) . . . . ?
Eu2 O3 C13 C14 109.5(6) . . . . ?
Eu1 O3 C13 C14 -20.3(7) . . . . ?
Eu1 F11 C14 C15 -157.3(5) . . . . ?
Eu1 F11 C14 C13 24.1(6) . . . . ?
O3 C13 C14 F11 -5.0(9) . . . . ?
C18 C13 C14 F11 178.6(5) . . . . ?
O3 C13 C14 C15 176.4(6) . . . . ?
C18 C13 C14 C15 0.0(9) . . . . ?
F11 C14 C15 C16 -178.1(7) . . . . ?
C13 C14 C15 C16 0.3(11) . . . . ?
F11 C14 C15 F12 0.1(10) . . . . ?
C13 C14 C15 F12 178.6(6) . . . . ?
C14 C15 C16 F13 -178.9(7) . . . . ?
F12 C15 C16 F13 2.9(12) . . . . ?
C14 C15 C16 C17 0.5(12) . . . . ?
F12 C15 C16 C17 -177.7(7) . . . . ?
F13 C16 C17 F14 -1.3(12) . . . . ?
C15 C16 C17 F14 179.3(7) . . . . ?
F13 C16 C17 C18 177.7(7) . . . . ?
C15 C16 C17 C18 -1.7(12) . . . . ?
F14 C17 C18 F15 -2.9(11) . . . . ?
C16 C17 C18 F15 178.2(7) . . . . ?
F14 C17 C18 C13 -178.8(6) . . . . ?
C16 C17 C18 C13 2.2(11) . . . . ?
O3 C13 C18 F15 6.4(9) . . . . ?
C14 C13 C18 F15 -177.2(5) . . . . ?
O3 C13 C18 C17 -177.6(6) . . . . ?
C14 C13 C18 C17 -1.3(9) . . . . ?
O5 Eu2 O4 C19 93.6(13) . . . . ?
O3 Eu2 O4 C19 12.2(13) . . . . ?
O1 Eu2 O4 C19 -47.9(14) . . . . ?
O2 Eu2 O4 C19 -59.7(13) . . . . ?
O10 Eu2 O4 C19 -135.3(12) . . . . ?
O11 Eu2 O4 C19 164.6(13) . . . . ?
F5 Eu2 O4 C19 172.7(11) . . . . ?
Eu2 O4 C19 C20 -1.9(17) . . . . ?
Eu2 O4 C19 C24 179.1(9) . . . . ?
O4 C19 C20 C21 179.8(6) . . . . ?
C24 C19 C20 C21 -1.1(10) . . . . ?
O4 C19 C20 F16 3.2(9) . . . . ?
C24 C19 C20 F16 -177.7(6) . . . . ?
F16 C20 C21 F17 -3.5(10) . . . . ?
C19 C20 C21 F17 179.9(6) . . . . ?
F16 C20 C21 C22 177.5(6) . . . . ?
C19 C20 C21 C22 0.9(11) . . . . ?
F17 C21 C22 C23 179.7(7) . . . . ?
C20 C21 C22 C23 -1.3(11) . . . . ?
F17 C21 C22 F18 1.1(11) . . . . ?
C20 C21 C22 F18 -179.9(6) . . . . ?
C21 C22 C23 F19 179.8(7) . . . . ?
F18 C22 C23 F19 -1.6(11) . . . . ?
C21 C22 C23 C24 2.0(11) . . . . ?
F18 C22 C23 C24 -179.4(6) . . . . ?
O4 C19 C24 F20 0.1(9) . . . . ?
C20 C19 C24 F20 -179.0(5) . . . . ?
O4 C19 C24 C23 -179.1(6) . . . . ?
C20 C19 C24 C23 1.8(9) . . . . ?
F19 C23 C24 F20 0.6(10) . . . . ?
C22 C23 C24 F20 178.5(6) . . . . ?
F19 C23 C24 C19 179.8(6) . . . . ?
C22 C23 C24 C19 -2.3(11) . . . . ?
O4 Eu2 O5 C25 -109.8(15) . . . . ?
O3 Eu2 O5 C25 -18.8(15) . . . . ?
O1 Eu2 O5 C25 55.2(15) . . . . ?
O2 Eu2 O5 C25 0.0(16) . . . . ?
O10 Eu2 O5 C25 136.3(14) . . . . ?
O11 Eu2 O5 C25 179.3(15) . . . . ?
F5 Eu2 O5 C25 110.8(15) . . . . ?
Eu2 O5 C25 C30 126.8(13) . . . . ?
Eu2 O5 C25 C26 -52.8(17) . . . . ?
O5 C25 C26 F21 -0.1(9) . . . . ?
C30 C25 C26 F21 -179.8(5) . . . . ?
O5 C25 C26 C27 179.9(6) . . . . ?
C30 C25 C26 C27 0.3(9) . . . . ?
F21 C26 C27 C28 -179.4(6) . . . . ?
C25 C26 C27 C28 0.6(10) . . . . ?
F21 C26 C27 F22 -0.2(9) . . . . ?
C25 C26 C27 F22 179.8(6) . . . . ?
F22 C27 C28 F23 0.3(9) . . . . ?
C26 C27 C28 F23 179.5(6) . . . . ?
F22 C27 C28 C29 -179.7(6) . . . . ?
C26 C27 C28 C29 -0.5(10) . . . . ?
C27 C28 C29 F24 -179.3(6) . . . . ?
F23 C28 C29 F24 0.7(9) . . . . ?
C27 C28 C29 C30 -0.3(10) . . . . ?
F23 C28 C29 C30 179.6(6) . . . . ?
F24 C29 C30 F25 0.3(9) . . . . ?
C28 C29 C30 F25 -178.7(6) . . . . ?
F24 C29 C30 C25 -179.8(6) . . . . ?
C28 C29 C30 C25 1.3(10) . . . . ?
O5 C25 C30 F25 -0.9(9) . . . . ?
C26 C25 C30 F25 178.7(5) . . . . ?
O5 C25 C30 C29 179.2(6) . . . . ?
C26 C25 C30 C29 -1.2(9) . . . . ?
O2 Eu1 O6 C31 -81.0(5) . . . . ?
O3 Eu1 O6 C31 -38.1(7) . . . . ?
O1 Eu1 O6 C31 -15.0(5) . . . . ?
O8 Eu1 O6 C31 111.1(5) . . . . ?
O9 Eu1 O6 C31 143.7(5) . . . . ?
O7 Eu1 O6 C31 -177.5(6) . . . . ?
F11 Eu1 O6 C31 50.5(6) . . . . ?
F6 Eu1 O6 C31 -138.8(5) . . . . ?
F1 Eu1 O6 C31 41.1(5) . . . . ?
O2 Eu1 O6 C32B 62.3(11) . . . . ?
O3 Eu1 O6 C32B 105.2(11) . . . . ?
O1 Eu1 O6 C32B 128.3(11) . . . . ?
O8 Eu1 O6 C32B -105.6(11) . . . . ?
O9 Eu1 O6 C32B -73.0(11) . . . . ?
O7 Eu1 O6 C32B -34.1(11) . . . . ?
F11 Eu1 O6 C32B -166.2(11) . . . . ?
F6 Eu1 O6 C32B 4.6(11) . . . . ?
F1 Eu1 O6 C32B -175.5(11) . . . . ?
O2 Eu1 O6 C32A 94.3(9) . . . . ?
O3 Eu1 O6 C32A 137.2(8) . . . . ?
O1 Eu1 O6 C32A 160.3(9) . . . . ?
O8 Eu1 O6 C32A -73.6(9) . . . . ?
O9 Eu1 O6 C32A -41.0(9) . . . . ?
O7 Eu1 O6 C32A -2.2(8) . . . . ?
F11 Eu1 O6 C32A -134.2(8) . . . . ?
F6 Eu1 O6 C32A 36.5(9) . . . . ?
F1 Eu1 O6 C32A -143.6(9) . . . . ?
O2 Eu1 O7 C33B -76.4(13) . . . . ?
O3 Eu1 O7 C33B -137.0(13) . . . . ?
O1 Eu1 O7 C33B -17.5(13) . . . . ?
O6 Eu1 O7 C33B 10.7(13) . . . . ?
O8 Eu1 O7 C33B 104.3(13) . . . . ?
O9 Eu1 O7 C33B 166.0(13) . . . . ?
F11 Eu1 O7 C33B 121.9(13) . . . . ?
F6 Eu1 O7 C33B -128.3(13) . . . . ?
F1 Eu1 O7 C33B 50.8(13) . . . . ?
O2 Eu1 O7 C34 115.8(5) . . . . ?
O3 Eu1 O7 C34 55.3(6) . . . . ?
O1 Eu1 O7 C34 174.8(5) . . . . ?
O6 Eu1 O7 C34 -157.1(6) . . . . ?
O8 Eu1 O7 C34 -63.5(5) . . . . ?
O9 Eu1 O7 C34 -1.8(5) . . . . ?
F11 Eu1 O7 C34 -45.9(6) . . . . ?
F6 Eu1 O7 C34 63.9(5) . . . . ?
F1 Eu1 O7 C34 -117.0(5) . . . . ?
O2 Eu1 O7 C33A -112.9(7) . . . . ?
O3 Eu1 O7 C33A -173.4(7) . . . . ?
O1 Eu1 O7 C33A -53.9(8) . . . . ?
O6 Eu1 O7 C33A -25.8(7) . . . . ?
O8 Eu1 O7 C33A 67.8(7) . . . . ?
O9 Eu1 O7 C33A 129.5(7) . . . . ?
F11 Eu1 O7 C33A 85.4(7) . . . . ?
F6 Eu1 O7 C33A -164.7(7) . . . . ?
F1 Eu1 O7 C33A 14.3(7) . . . . ?
C31 O6 C32A C33A -154.1(10) . . . . ?
C32B O6 C32A C33A 109(2) . . . . ?
Eu1 O6 C32A C33A 29.8(14) . . . . ?
O6 C32A C33A O7 -49.8(14) . . . . ?
C33B O7 C33A C32A -49.4(16) . . . . ?
C34 O7 C33A C32A -170.9(9) . . . . ?
Eu1 O7 C33A C32A 49.6(12) . . . . ?
C31 O6 C32B C33B -155.9(13) . . . . ?
C32A O6 C32B C33B -61.3(17) . . . . ?
Eu1 O6 C32B C33B 53.8(18) . . . . ?
C34 O7 C33B C32B -177.7(14) . . . . ?
C33A O7 C33B C32B 112(3) . . . . ?
Eu1 O7 C33B C32B 14(2) . . . . ?
O6 C32B C33B O7 -46(2) . . . . ?
O2 Eu1 O8 C36 113.9(7) . . . . ?
O3 Eu1 O8 C36 -20.3(5) . . . . ?
O1 Eu1 O8 C36 -104.1(5) . . . . ?
O6 Eu1 O8 C36 178.8(5) . . . . ?
O9 Eu1 O8 C36 22.8(4) . . . . ?
O7 Eu1 O8 C36 116.9(5) . . . . ?
F11 Eu1 O8 C36 -50.9(5) . . . . ?
F6 Eu1 O8 C36 68.0(5) . . . . ?
F1 Eu1 O8 C36 -113.3(5) . . . . ?
O2 Eu1 O8 C35 -100.8(8) . . . . ?
O3 Eu1 O8 C35 125.0(6) . . . . ?
O1 Eu1 O8 C35 41.2(6) . . . . ?
O6 Eu1 O8 C35 -36.0(6) . . . . ?
O9 Eu1 O8 C35 168.1(6) . . . . ?
O7 Eu1 O8 C35 -97.8(6) . . . . ?
F11 Eu1 O8 C35 94.3(6) . . . . ?
F6 Eu1 O8 C35 -146.7(6) . . . . ?
F1 Eu1 O8 C35 31.9(5) . . . . ?
O2 Eu1 O9 C37 -159.0(4) . . . . ?
O3 Eu1 O9 C37 149.2(5) . . . . ?
O1 Eu1 O9 C37 117.6(5) . . . . ?
O6 Eu1 O9 C37 -31.8(5) . . . . ?
O8 Eu1 O9 C37 5.8(4) . . . . ?
O7 Eu1 O9 C37 -65.4(5) . . . . ?
F11 Eu1 O9 C37 84.8(5) . . . . ?
F6 Eu1 O9 C37 -127.7(5) . . . . ?
F1 Eu1 O9 C37 51.4(5) . . . . ?
O2 Eu1 O9 C38 4.7(5) . . . . ?
O3 Eu1 O9 C38 -47.2(5) . . . . ?
O1 Eu1 O9 C38 -78.7(5) . . . . ?
O6 Eu1 O9 C38 131.8(5) . . . . ?
O8 Eu1 O9 C38 169.5(5) . . . . ?
O7 Eu1 O9 C38 98.2(5) . . . . ?
F11 Eu1 O9 C38 -111.5(5) . . . . ?
F6 Eu1 O9 C38 36.0(5) . . . . ?
F1 Eu1 O9 C38 -145.0(5) . . . . ?
C35 O8 C36 C37 163.2(6) . . . . ?
Eu1 O8 C36 C37 -48.4(7) . . . . ?
C38 O9 C37 C36 163.2(6) . . . . ?
Eu1 O9 C37 C36 -31.0(8) . . . . ?
O8 C36 C37 O9 50.8(8) . . . . ?
O5 Eu2 O10 C40 48.4(5) . . . . ?
O4 Eu2 O10 C40 -69.5(5) . . . . ?
O3 Eu2 O10 C40 -178.8(4) . . . . ?
O1 Eu2 O10 C40 135.3(5) . . . . ?
O2 Eu2 O10 C40 -151.3(5) . . . . ?
O11 Eu2 O10 C40 0.6(4) . . . . ?
F5 Eu2 O10 C40 76.1(5) . . . . ?
O5 Eu2 O10 C39 -112.9(5) . . . . ?
O4 Eu2 O10 C39 129.2(5) . . . . ?
O3 Eu2 O10 C39 19.9(6) . . . . ?
O1 Eu2 O10 C39 -25.9(5) . . . . ?
O2 Eu2 O10 C39 47.4(5) . . . . ?
O11 Eu2 O10 C39 -160.7(5) . . . . ?
F5 Eu2 O10 C39 -85.2(5) . . . . ?
O5 Eu2 O11 C42 54.9(4) . . . . ?
O4 Eu2 O11 C42 -56.7(4) . . . . ?
O3 Eu2 O11 C42 15.8(6) . . . . ?
O1 Eu2 O11 C42 138.9(4) . . . . ?
O2 Eu2 O11 C42 -125.5(4) . . . . ?
O10 Eu2 O11 C42 -163.5(5) . . . . ?
F5 Eu2 O11 C42 128.8(5) . . . . ?
O5 Eu2 O11 C41 -172.5(4) . . . . ?
O4 Eu2 O11 C41 75.9(4) . . . . ?
O3 Eu2 O11 C41 148.3(4) . . . . ?
O1 Eu2 O11 C41 -88.5(4) . . . . ?
O2 Eu2 O11 C41 7.0(5) . . . . ?
O10 Eu2 O11 C41 -30.9(4) . . . . ?
F5 Eu2 O11 C41 -98.6(4) . . . . ?
C39 O10 C40 C41 -168.9(5) . . . . ?
Eu2 O10 C40 C41 27.9(7) . . . . ?
C42 O11 C41 C40 -166.5(5) . . . . ?
Eu2 O11 C41 C40 57.4(6) . . . . ?
O10 C40 C41 O11 -54.2(7) . . . . ?
